data_7717844
loop_
_publ_author_name
'Zhang, Chengyao'
'Dou, Lijie'
'Wang, Xia'
'Xu, Kewei'
'Chen, Jianqiang'
'Zhan, Feng'
'Li, Guijie'
'Yang, Yun-Fang'
'She, Yuanbin'

_publ_section_title
;
 Carbazolylpyridine (cp)-based tetradentate platinum(ii) complexes
 containing fused 6/5/6 metallocycles
;
_journal_name_full 'Dalton Transactions'
_journal_paper_doi 10.1039/D4DT02743D
_journal_year 2025
_chemical_formula_moiety 'C45 H40.834 N4 Pt'
_chemical_formula_sum 'C45 H42 N4 Pt'
_chemical_formula_weight 833.91
_space_group_crystal_system monoclinic
_space_group_IT_number 15
_space_group_name_Hall '-C 2yc'
_space_group_name_H-M_alt 'C 1 2/c 1'
_atom_sites_solution_hydrogens geom
_atom_sites_solution_primary dual
_audit_creation_date 2024-09-02
_audit_creation_method
;
Olex2 1.5
(compiled 2022.04.07 svn.rca3783a0 for OlexSys, GUI svn.r6498)
;
_audit_update_record
;
2024-09-02 deposited with the CCDC.	2025-01-06 downloaded from the CCDC.
;
_cell_angle_alpha 90
_cell_angle_beta 100.097(2)
_cell_angle_gamma 90
_cell_formula_units_Z 8
_cell_length_a 38.7590(18)
_cell_length_b 19.3350(9)
_cell_length_c 12.2485(6)
_cell_measurement_reflns_used 9922
_cell_measurement_temperature 170.00
_cell_measurement_theta_max 57.918
_cell_measurement_theta_min 3.619
_cell_volume 9036.9(7)
_computing_cell_refinement 'SAINT V8.40B (?, 2016)'
_computing_data_reduction 'SAINT V8.40B (?, 2016)'
_computing_molecular_graphics 'Olex2 1.5 (Dolomanov et al., 2009)'
_computing_publication_material 'Olex2 1.5 (Dolomanov et al., 2009)'
_computing_structure_refinement 'SHELXL 2019/2 (Sheldrick, 2015)'
_computing_structure_solution 'SHELXT 2018/2 (Sheldrick, 2018)'
_diffrn_ambient_environment N~2~
_diffrn_ambient_temperature 170.00
_diffrn_detector CPAD
_diffrn_detector_area_resol_mean 7.41
_diffrn_detector_type 'Bruker PHOTON III M28'
_diffrn_measured_fraction_theta_full 0.998
_diffrn_measured_fraction_theta_max 0.994
_diffrn_measurement_device 'three-circle diffractometer'
_diffrn_measurement_device_type 'ZJU Bruker D8 VENTURE Metaljet PHOTON III'
_diffrn_measurement_method '\w and \f scans'
_diffrn_measurement_specimen_support 'MiTeGen micromount'
_diffrn_radiation_monochromator 'mirror optics'
_diffrn_radiation_probe x-ray
_diffrn_radiation_type GaK\a
_diffrn_radiation_wavelength 1.34139
_diffrn_reflns_av_R_equivalents 0.0603
_diffrn_reflns_av_unetI/netI 0.0879
_diffrn_reflns_Laue_measured_fraction_full 0.998
_diffrn_reflns_Laue_measured_fraction_max 0.994
_diffrn_reflns_limit_h_max 50
_diffrn_reflns_limit_h_min -50
_diffrn_reflns_limit_k_max 11
_diffrn_reflns_limit_k_min -25
_diffrn_reflns_limit_l_max 15
_diffrn_reflns_limit_l_min -15
_diffrn_reflns_number 38379
_diffrn_reflns_point_group_measured_fraction_full 0.998
_diffrn_reflns_point_group_measured_fraction_max 0.994
_diffrn_reflns_theta_full 53.594
_diffrn_reflns_theta_max 60.873
_diffrn_reflns_theta_min 3.744
_diffrn_source 'liquid Metal X-ray source'
_diffrn_source_current 3.57
_diffrn_source_power 0.24954300000000001
_diffrn_source_type 'Bruker Excillum Metaljet D2+'
_diffrn_source_voltage 69.9
_exptl_absorpt_coefficient_mu 4.138
_exptl_absorpt_correction_T_max 0.7519
_exptl_absorpt_correction_T_min 0.6013
_exptl_absorpt_correction_type multi-scan
_exptl_absorpt_process_details
;
SADABS-2016/2 (Bruker,2016/2) was used for absorption correction.
wR2(int) was 0.0753 before and 0.0586 after correction.
The Ratio of minimum to maximum transmission is 0.7997.
The \l/2 correction factor is Not present.
;
_exptl_crystal_colour orange
_exptl_crystal_colour_primary orange
_exptl_crystal_density_diffrn 1.226
_exptl_crystal_description plate
_exptl_crystal_F_000 3344
_exptl_crystal_size_max 0.05
_exptl_crystal_size_mid 0.03
_exptl_crystal_size_min 0.02
_refine_diff_density_max 1.569
_refine_diff_density_min -1.432
_refine_diff_density_rms 0.126
_refine_ls_extinction_method none
_refine_ls_goodness_of_fit_ref 1.036
_refine_ls_hydrogen_treatment constr
_refine_ls_matrix_type full
_refine_ls_number_parameters 488
_refine_ls_number_reflns 10392
_refine_ls_number_restraints 81
_refine_ls_restrained_S_all 1.035
_refine_ls_R_factor_all 0.0681
_refine_ls_R_factor_gt 0.0445
_refine_ls_shift/su_max 0.002
_refine_ls_shift/su_mean 0.000
_refine_ls_structure_factor_coef Fsqd
_refine_ls_weighting_details 'w=1/[\s^2^(Fo^2^)+(0.0349P)^2^] where P=(Fo^2^+2Fc^2^)/3'
_refine_ls_weighting_scheme calc
_refine_ls_wR_factor_gt 0.1035
_refine_ls_wR_factor_ref 0.1130
_reflns_Friedel_coverage 0.000
_reflns_number_gt 7374
_reflns_number_total 10392
_reflns_threshold_expression 'I > 2\s(I)'
_cod_data_source_file d4dt02743d2.cif
_cod_data_source_block 240830_pt_cp_1
_cod_database_code 7717844
_shelx_shelxl_version_number 2019/2
_shelx_space_group_comment
;
The symmetry employed for this shelxl refinement is uniquely defined
by the following loop, which should always be used as a source of
symmetry information in preference to the above space-group names.
They are only intended as comments.
;
_shelx_estimated_absorpt_t_max 0.922
_shelx_estimated_absorpt_t_min 0.820
_olex2_refinement_description
;
1. Fixed Uiso
 At 1.2 times of:
  All C(H) groups
 At 1.5 times of:
  All C(H,H,H) groups
2. Restrained distances
 C42-C45 \\sim C42-C45A
 with sigma of 0.02
 C42-C43 \\sim C42-C43A
 with sigma of 0.02
 C42-C44 \\sim C42-C44A
 with sigma of 0.02
3. Uiso/Uaniso restraints and constraints
C35 \\sim C42 \\sim C45 \\sim C43 \\sim C44 \\sim C45A \\sim C43A \\sim C44A:
within 2A with sigma of 0.02 and sigma for terminal atoms of 0.04 within 2A
4. Others
 Sof(C45A)=Sof(C43A)=Sof(H43D)=Sof(H43E)=Sof(H43F)=Sof(C44A)=1-FVAR(1)
 Sof(C45)=Sof(H45A)=Sof(H45B)=Sof(H45C)=Sof(C43)=Sof(H43A)=Sof(H43B)=Sof(H43C)=
 Sof(C44)=Sof(H44A)=Sof(H44B)=Sof(H44C)=FVAR(1)
5.a Aromatic/amide H refined with riding coordinates:
 C24(H24), C19(H19), C29(H29), C37(H37), C27(H27), C22(H22), C20(H20),
 C23(H23), C4(H4), C1(H1), C34(H34), C7(H7), C10(H10), C3(H3), C36(H36), C2(H2),
  C8(H8), C9(H9)
5.b Idealised Me refined as rotating group:
 C13(H13A,H13B,H13C), C14(H14A,H14B,H14C), C40(H40A,H40B,H40C), C41(H41A,H41B,
 H41C), C39(H39A,H39B,H39C), C45(H45A,H45B,H45C), C43(H43A,H43B,H43C), C44(H44A,
 H44B,H44C), C43A(H43D,H43E,H43F)
;
_smtbx_masks_void_probe_radius 1.2
_smtbx_masks_void_truncation_radius 1.2
_olex2_diffrn_ambient_temperature_device 'Oxford Cryostream 800'
_olex2_submission_special_instructions 'No special instructions were received'

loop_
_space_group_symop_operation_xyz
'x, y, z'
'-x, y, -z+1/2'
'x+1/2, y+1/2, z'
'-x+1/2, y+1/2, -z+1/2'
'-x, -y, -z'
'x, -y, z-1/2'
'-x+1/2, -y+1/2, -z'
'x+1/2, -y+1/2, z-1/2'

loop_
_atom_site_label
_atom_site_type_symbol
_atom_site_fract_x
_atom_site_fract_y
_atom_site_fract_z
_atom_site_U_iso_or_equiv
_atom_site_adp_type
_atom_site_occupancy
_atom_site_site_symmetry_order
_atom_site_calc_flag
_atom_site_refinement_flags_posn
_atom_site_refinement_flags_adp
_atom_site_refinement_flags_occupancy
_atom_site_disorder_assembly
_atom_site_disorder_group
Pt1 Pt 0.29309(2) 0.36342(2) 0.52230(2) 0.02727(7) Uani 1 1 d . . . . .
N3 N 0.26706(8) 0.31028(17) 0.6261(3) 0.0258(8) Uani 1 1 d . . . . .
N4 N 0.34019(9) 0.31933(18) 0.5931(3) 0.0290(8) Uani 1 1 d . . . . .
N1 N 0.31268(9) 0.43731(18) 0.4320(3) 0.0320(8) Uani 1 1 d . . . . .
N2 N 0.26359(9) 0.43868(19) 0.2842(3) 0.0334(9) Uani 1 1 d . . . . .
C21 C 0.23120(11) 0.3116(2) 0.5932(3) 0.0267(9) Uani 1 1 d . . . . .
C17 C 0.24556(11) 0.3836(2) 0.4459(4) 0.0283(9) Uani 1 1 d . . . . .
C18 C 0.21880(12) 0.3503(2) 0.4896(4) 0.0286(10) Uani 1 1 d . . . . .
C25 C 0.28166(11) 0.2797(2) 0.7241(3) 0.0246(9) Uani 1 1 d . . . . .
C24 C 0.25949(11) 0.2445(2) 0.7844(4) 0.0300(10) Uani 1 1 d . . . . .
H24 H 0.269224 0.221236 0.850948 0.036 Uiso 1 1 calc R U . . .
C5 C 0.29589(12) 0.4646(2) 0.3356(4) 0.0318(10) Uani 1 1 d . . . . .
C19 C 0.18439(12) 0.3512(2) 0.4354(4) 0.0307(10) Uani 1 1 d . . . . .
H19 H 0.166576 0.328693 0.466490 0.037 Uiso 1 1 calc R U . . .
C31 C 0.34520(11) 0.2950(2) 0.7001(4) 0.0279(9) Uani 1 1 d . . . . .
C30 C 0.38100(11) 0.2796(2) 0.7409(4) 0.0325(10) Uani 1 1 d . . . . .
C16 C 0.23662(11) 0.4134(2) 0.3411(4) 0.0298(9) Uani 1 1 d . . . . .
C15 C 0.20193(12) 0.4172(2) 0.2848(4) 0.0331(10) Uani 1 1 d . . . . .
C29 C 0.39230(12) 0.2631(3) 0.8512(4) 0.0375(11) Uani 1 1 d . . . . .
H29 H 0.416455 0.254529 0.877687 0.045 Uiso 1 1 calc R U . . .
C12 C 0.19432(13) 0.4537(2) 0.1718(4) 0.0380(11) Uani 1 1 d . . . . .
C28 C 0.36830(12) 0.2590(2) 0.9239(4) 0.0342(10) Uani 1 1 d . . . . .
C26 C 0.31977(12) 0.2822(2) 0.7666(4) 0.0286(10) Uani 1 1 d . . . . .
C37 C 0.38078(12) 0.3250(3) 0.4541(4) 0.0397(12) Uani 1 1 d . . . . .
H37 H 0.363520 0.340165 0.394010 0.048 Uiso 1 1 calc R U . . .
C27 C 0.33247(11) 0.2661(2) 0.8787(4) 0.0300(10) Uani 1 1 d . . . . .
H27 H 0.315901 0.259614 0.926478 0.036 Uiso 1 1 calc R U . . .
C33 C 0.39851(12) 0.2887(2) 0.6470(4) 0.0359(11) Uani 1 1 d . . . . .
C22 C 0.20938(12) 0.2777(2) 0.6524(4) 0.0330(10) Uani 1 1 d . . . . .
H22 H 0.184721 0.277775 0.627953 0.040 Uiso 1 1 calc R U . . .
C20 C 0.17638(12) 0.3856(2) 0.3345(4) 0.0367(11) Uani 1 1 d . . . . .
H20 H 0.152636 0.387563 0.298214 0.044 Uiso 1 1 calc R U . . .
C23 C 0.22414(12) 0.2434(2) 0.7485(4) 0.0333(10) Uani 1 1 d . . . . .
H23 H 0.209530 0.218801 0.789854 0.040 Uiso 1 1 calc R U . . .
C4 C 0.31069(13) 0.5190(2) 0.2846(4) 0.0385(11) Uani 1 1 d . . . . .
H4 H 0.298596 0.537705 0.216866 0.046 Uiso 1 1 calc R U . . .
C13 C 0.19732(13) 0.5331(2) 0.1912(4) 0.0422(12) Uani 1 1 d . . . . .
H13A H 0.220838 0.544370 0.231032 0.063 Uiso 1 1 calc R U . . .
H13B H 0.179836 0.548013 0.235140 0.063 Uiso 1 1 calc R U . . .
H13C H 0.193188 0.557053 0.119515 0.063 Uiso 1 1 calc R U . . .
C32 C 0.37233(11) 0.3134(2) 0.5587(4) 0.0314(10) Uani 1 1 d . . . . .
C1 C 0.34351(12) 0.4672(2) 0.4813(4) 0.0375(11) Uani 1 1 d . . . . .
H1 H 0.354234 0.450652 0.552147 0.045 Uiso 1 1 calc R U . . .
C11 C 0.22286(14) 0.4315(2) 0.1088(4) 0.0398(12) Uani 1 1 d . . . . .
C38 C 0.38212(12) 0.2499(3) 1.0489(4) 0.0402(12) Uani 1 1 d . . . . .
C6 C 0.25721(13) 0.4285(2) 0.1651(4) 0.0362(11) Uani 1 1 d . . . . .
C34 C 0.43285(12) 0.2783(3) 0.6292(4) 0.0456(13) Uani 1 1 d . . . . .
H34 H 0.450343 0.263122 0.688676 0.055 Uiso 1 1 calc R U . . .
C7 C 0.28492(14) 0.4100(2) 0.1131(4) 0.0427(12) Uani 1 1 d . . . . .
H7 H 0.308126 0.408156 0.153944 0.051 Uiso 1 1 calc R U . . .
C10 C 0.21543(14) 0.4138(2) -0.0053(4) 0.0406(12) Uani 1 1 d . . . . .
H10 H 0.192160 0.414686 -0.045752 0.049 Uiso 1 1 calc R U . . .
C14 C 0.15732(13) 0.4376(3) 0.1106(4) 0.0475(13) Uani 1 1 d . . . . .
H14A H 0.140170 0.452528 0.155744 0.071 Uiso 1 1 calc R U . . .
H14B H 0.154996 0.387655 0.097258 0.071 Uiso 1 1 calc R U . . .
H14C H 0.153071 0.462132 0.039509 0.071 Uiso 1 1 calc R U . . .
C3 C 0.34282(13) 0.5455(2) 0.3324(5) 0.0448(13) Uani 1 1 d . . . . .
H3 H 0.353492 0.581142 0.296493 0.054 Uiso 1 1 calc R U . . .
C36 C 0.41500(12) 0.3140(3) 0.4406(4) 0.0473(13) Uani 1 1 d . . . . .
H36 H 0.420905 0.323158 0.369897 0.057 Uiso 1 1 calc R U . . .
C35 C 0.44160(13) 0.2899(3) 0.5252(4) 0.0555(15) Uani 1 1 d . U . . .
C2 C 0.35964(13) 0.5189(3) 0.4355(5) 0.0466(13) Uani 1 1 d . . . . .
H2 H 0.381542 0.536701 0.471499 0.056 Uiso 1 1 calc R U . . .
C8 C 0.27840(17) 0.3941(3) 0.0009(4) 0.0496(14) Uani 1 1 d . . . . .
H8 H 0.297163 0.382878 -0.036567 0.059 Uiso 1 1 calc R U . . .
C40 C 0.40720(15) 0.1883(3) 1.0705(5) 0.0644(17) Uani 1 1 d . . . . .
H40A H 0.395092 0.146180 1.039934 0.097 Uiso 1 1 calc R U . . .
H40B H 0.415008 0.182661 1.150506 0.097 Uiso 1 1 calc R U . . .
H40C H 0.427559 0.196465 1.034720 0.097 Uiso 1 1 calc R U . . .
C9 C 0.24398(17) 0.3948(3) -0.0562(4) 0.0555(15) Uani 1 1 d . . . . .
H9 H 0.239574 0.382041 -0.132322 0.067 Uiso 1 1 calc R U . . .
C42 C 0.47955(15) 0.2774(4) 0.5057(5) 0.0716(19) Uani 1 1 d D U . . .
C41 C 0.40186(17) 0.3151(3) 1.0923(5) 0.0690(18) Uani 1 1 d . . . . .
H41A H 0.418997 0.326600 1.045000 0.104 Uiso 1 1 calc R U . . .
H41B H 0.414051 0.307295 1.168370 0.104 Uiso 1 1 calc R U . . .
H41C H 0.385262 0.353417 1.091355 0.104 Uiso 1 1 calc R U . . .
C39 C 0.35251(14) 0.2385(3) 1.1145(4) 0.0625(17) Uani 1 1 d . . . . .
H39A H 0.336617 0.278297 1.104403 0.094 Uiso 1 1 calc R U . . .
H39B H 0.362398 0.233338 1.193426 0.094 Uiso 1 1 calc R U . . .
H39C H 0.339536 0.196532 1.087887 0.094 Uiso 1 1 calc R U . . .
C45 C 0.4939(2) 0.2083(5) 0.5584(9) 0.078(3) Uani 0.806(11) 1 d D U P A 1
H45A H 0.490966 0.207090 0.636236 0.117 Uiso 0.806(11) 1 calc R U P A 1
H45B H 0.518770 0.204141 0.553956 0.117 Uiso 0.806(11) 1 calc R U P A 1
H45C H 0.480897 0.169825 0.518282 0.117 Uiso 0.806(11) 1 calc R U P A 1
C43 C 0.50354(19) 0.3357(5) 0.5729(8) 0.088(3) Uani 0.806(11) 1 d D U P A 1
H43A H 0.495448 0.381396 0.544635 0.132 Uiso 0.806(11) 1 calc R U P A 1
H43B H 0.527918 0.329013 0.563502 0.132 Uiso 0.806(11) 1 calc R U P A 1
H43C H 0.502011 0.332527 0.651725 0.132 Uiso 0.806(11) 1 calc R U P A 1
C44 C 0.4826(3) 0.2784(9) 0.3847(7) 0.116(5) Uani 0.806(11) 1 d D U P A 1
H44A H 0.470025 0.238623 0.347241 0.175 Uiso 0.806(11) 1 calc R U P A 1
H44B H 0.507341 0.275901 0.377596 0.175 Uiso 0.806(11) 1 calc R U P A 1
H44C H 0.472342 0.321254 0.350675 0.175 Uiso 0.806(11) 1 calc R U P A 1
C45A C 0.5021(12) 0.238(3) 0.602(3) 0.095(10) Uani 0.194(11) 1 d D U P A 2
C43A C 0.4880(10) 0.338(2) 0.428(4) 0.111(10) Uani 0.194(11) 1 d D U P A 2
H43D H 0.473920 0.332676 0.353626 0.166 Uiso 0.194(11) 1 calc R U P A 2
H43E H 0.512913 0.337550 0.422740 0.166 Uiso 0.194(11) 1 calc R U P A 2
H43F H 0.482240 0.382866 0.458850 0.166 Uiso 0.194(11) 1 calc R U P A 2
C44A C 0.4746(9) 0.220(2) 0.414(3) 0.090(9) Uani 0.194(11) 1 d D U P A 2

loop_
_atom_site_aniso_label
_atom_site_aniso_U_11
_atom_site_aniso_U_22
_atom_site_aniso_U_33
_atom_site_aniso_U_23
_atom_site_aniso_U_13
_atom_site_aniso_U_12
Pt1 0.02921(11) 0.02930(12) 0.02428(11) 0.00167(8) 0.00746(7) -0.00046(8)
N3 0.0270(18) 0.0282(19) 0.0249(18) 0.0032(15) 0.0124(14) -0.0018(15)
N4 0.0244(18) 0.037(2) 0.0263(19) 0.0014(17) 0.0051(15) 0.0025(16)
N1 0.036(2) 0.028(2) 0.035(2) 0.0061(17) 0.0145(17) -0.0027(16)
N2 0.033(2) 0.039(2) 0.029(2) 0.0036(17) 0.0070(16) 0.0000(17)
C21 0.028(2) 0.027(2) 0.025(2) -0.0074(19) 0.0069(17) -0.0021(18)
C17 0.030(2) 0.029(2) 0.027(2) -0.0029(19) 0.0057(18) 0.0022(18)
C18 0.035(2) 0.026(2) 0.027(2) -0.0067(18) 0.0096(19) 0.0020(18)
C25 0.034(2) 0.022(2) 0.018(2) -0.0022(17) 0.0056(17) 0.0013(17)
C24 0.034(2) 0.032(3) 0.024(2) 0.0066(19) 0.0060(19) 0.0022(19)
C5 0.035(2) 0.034(3) 0.029(2) 0.007(2) 0.015(2) -0.002(2)
C19 0.031(2) 0.033(3) 0.030(2) -0.003(2) 0.0107(19) 0.0011(18)
C31 0.030(2) 0.026(2) 0.028(2) -0.0036(19) 0.0059(18) 0.0027(18)
C30 0.033(2) 0.038(3) 0.028(2) -0.002(2) 0.0065(19) -0.001(2)
C16 0.034(2) 0.027(2) 0.028(2) -0.0016(19) 0.0060(18) 0.0008(19)
C15 0.041(3) 0.028(2) 0.030(2) -0.002(2) 0.005(2) 0.000(2)
C29 0.029(2) 0.052(3) 0.031(3) 0.001(2) 0.004(2) 0.004(2)
C12 0.050(3) 0.029(3) 0.033(3) 0.004(2) 0.001(2) 0.003(2)
C28 0.037(3) 0.040(3) 0.027(2) 0.000(2) 0.007(2) 0.003(2)
C26 0.037(2) 0.024(2) 0.027(2) -0.0005(18) 0.0092(19) -0.0012(18)
C37 0.031(2) 0.059(3) 0.029(2) -0.003(2) 0.0052(19) 0.001(2)
C27 0.033(2) 0.034(3) 0.024(2) 0.0002(19) 0.0074(19) -0.0002(19)
C33 0.034(2) 0.047(3) 0.028(2) 0.001(2) 0.008(2) -0.001(2)
C22 0.032(2) 0.038(3) 0.030(2) 0.000(2) 0.0083(19) 0.001(2)
C20 0.034(3) 0.039(3) 0.036(3) -0.004(2) 0.004(2) 0.002(2)
C23 0.037(3) 0.034(3) 0.031(2) 0.001(2) 0.012(2) -0.002(2)
C4 0.045(3) 0.036(3) 0.038(3) 0.013(2) 0.013(2) 0.007(2)
C13 0.051(3) 0.038(3) 0.037(3) 0.005(2) 0.007(2) 0.005(2)
C32 0.029(2) 0.038(3) 0.028(2) 0.002(2) 0.0092(19) -0.0015(19)
C1 0.035(3) 0.035(3) 0.044(3) 0.003(2) 0.012(2) -0.004(2)
C11 0.056(3) 0.030(3) 0.033(3) 0.009(2) 0.010(2) 0.001(2)
C38 0.037(3) 0.057(3) 0.026(2) 0.000(2) 0.003(2) 0.000(2)
C6 0.055(3) 0.026(3) 0.028(2) 0.006(2) 0.011(2) 0.006(2)
C34 0.027(2) 0.077(4) 0.033(3) 0.007(3) 0.005(2) 0.001(2)
C7 0.058(3) 0.038(3) 0.035(3) 0.008(2) 0.015(2) 0.004(2)
C10 0.072(3) 0.021(2) 0.032(3) 0.007(2) 0.018(2) 0.010(2)
C14 0.051(3) 0.051(3) 0.035(3) 0.001(2) -0.009(2) -0.001(2)
C3 0.046(3) 0.033(3) 0.058(3) 0.010(3) 0.017(3) -0.007(2)
C36 0.036(3) 0.078(4) 0.030(3) 0.004(3) 0.012(2) -0.001(3)
C35 0.033(3) 0.098(5) 0.037(3) 0.003(3) 0.010(2) 0.006(3)
C2 0.041(3) 0.040(3) 0.057(3) 0.004(3) 0.005(3) -0.006(2)
C8 0.077(4) 0.040(3) 0.037(3) 0.010(2) 0.026(3) 0.016(3)
C40 0.058(4) 0.092(5) 0.040(3) 0.014(3) 0.000(3) 0.013(3)
C9 0.093(5) 0.046(3) 0.027(3) 0.001(2) 0.010(3) 0.014(3)
C42 0.035(3) 0.136(6) 0.047(3) 0.003(4) 0.018(3) 0.014(3)
C41 0.089(5) 0.081(5) 0.033(3) -0.001(3) 0.000(3) -0.024(4)
C39 0.050(3) 0.103(5) 0.035(3) 0.013(3) 0.009(3) 0.002(3)
C45 0.041(5) 0.116(8) 0.082(7) -0.013(6) 0.022(5) 0.021(5)
C43 0.033(4) 0.134(8) 0.103(7) -0.011(6) 0.026(4) -0.015(5)
C44 0.056(6) 0.250(15) 0.053(6) 0.003(7) 0.036(5) 0.037(8)
C45A 0.062(18) 0.15(2) 0.077(19) -0.027(19) 0.028(16) 0.027(18)
C43A 0.041(15) 0.20(2) 0.10(2) 0.01(2) 0.041(15) 0.009(18)
C44A 0.035(14) 0.16(2) 0.078(18) -0.012(18) 0.026(14) 0.016(16)

loop_
_atom_type_symbol
_atom_type_description
_atom_type_scat_dispersion_real
_atom_type_scat_dispersion_imag
_atom_type_scat_source
C C 0.0137 0.0067 'International Tables Vol C Tables 4.2.6.8 and 6.1.1.4'
H H 0.0000 0.0000 'International Tables Vol C Tables 4.2.6.8 and 6.1.1.4'
N N 0.0241 0.0134 'International Tables Vol C Tables 4.2.6.8 and 6.1.1.4'
Pt Pt -5.3886 5.5592 'International Tables Vol C Tables 4.2.6.8 and 6.1.1.4'

loop_
_geom_angle_atom_site_label_1
_geom_angle_atom_site_label_2
_geom_angle_atom_site_label_3
_geom_angle
_geom_angle_site_symmetry_1
_geom_angle_site_symmetry_3
_geom_angle_publ_flag
N3 Pt1 N4 91.59(13) . . ?
N1 Pt1 N3 165.46(14) . . ?
N1 Pt1 N4 97.57(14) . . ?
C17 Pt1 N3 82.61(16) . . ?
C17 Pt1 N4 167.02(15) . . ?
C17 Pt1 N1 90.54(17) . . ?
C21 N3 Pt1 113.1(3) . . ?
C25 N3 Pt1 126.3(3) . . ?
C25 N3 C21 120.4(3) . . ?
C31 N4 Pt1 120.6(3) . . ?
C31 N4 C32 106.1(3) . . ?
C32 N4 Pt1 133.0(3) . . ?
C5 N1 Pt1 125.5(3) . . ?
C5 N1 C1 118.0(4) . . ?
C1 N1 Pt1 115.9(3) . . ?
C5 N2 C16 125.0(4) . . ?
C5 N2 C6 119.0(4) . . ?
C16 N2 C6 115.5(4) . . ?
N3 C21 C18 114.8(4) . . ?
C22 C21 N3 121.3(4) . . ?
C22 C21 C18 123.8(4) . . ?
C18 C17 Pt1 115.0(3) . . ?
C16 C17 Pt1 125.8(3) . . ?
C16 C17 C18 117.3(4) . . ?
C17 C18 C21 114.1(4) . . ?
C19 C18 C21 124.0(4) . . ?
C19 C18 C17 121.8(4) . . ?
N3 C25 C24 118.3(4) . . ?
N3 C25 C26 121.9(4) . . ?
C24 C25 C26 119.8(4) . . ?
C25 C24 H24 119.6 . . ?
C23 C24 C25 120.8(4) . . ?
C23 C24 H24 119.6 . . ?
N1 C5 N2 120.8(4) . . ?
N1 C5 C4 120.8(4) . . ?
N2 C5 C4 118.4(4) . . ?
C18 C19 H19 120.7 . . ?
C18 C19 C20 118.6(4) . . ?
C20 C19 H19 120.7 . . ?
N4 C31 C30 111.9(4) . . ?
N4 C31 C26 128.0(4) . . ?
C26 C31 C30 120.0(4) . . ?
C31 C30 C33 105.1(4) . . ?
C29 C30 C31 121.0(4) . . ?
C29 C30 C33 133.9(4) . . ?
C17 C16 N2 120.1(4) . . ?
C17 C16 C15 122.5(4) . . ?
C15 C16 N2 117.3(4) . . ?
C16 C15 C12 119.0(4) . . ?
C20 C15 C16 117.2(4) . . ?
C20 C15 C12 123.9(4) . . ?
C30 C29 H29 119.9 . . ?
C30 C29 C28 120.2(4) . . ?
C28 C29 H29 119.9 . . ?
C15 C12 C13 108.6(4) . . ?
C11 C12 C15 106.6(4) . . ?
C11 C12 C13 108.4(4) . . ?
C11 C12 C14 113.4(4) . . ?
C14 C12 C15 111.3(4) . . ?
C14 C12 C13 108.4(4) . . ?
C29 C28 C27 117.7(4) . . ?
C29 C28 C38 119.0(4) . . ?
C27 C28 C38 123.3(4) . . ?
C31 C26 C25 124.1(4) . . ?
C31 C26 C27 116.2(4) . . ?
C27 C26 C25 119.5(4) . . ?
C32 C37 H37 121.0 . . ?
C36 C37 H37 121.0 . . ?
C36 C37 C32 118.0(4) . . ?
C28 C27 C26 123.8(4) . . ?
C28 C27 H27 118.1 . . ?
C26 C27 H27 118.1 . . ?
C32 C33 C30 105.8(4) . . ?
C34 C33 C30 134.3(4) . . ?
C34 C33 C32 119.9(4) . . ?
C21 C22 H22 120.8 . . ?
C21 C22 C23 118.5(4) . . ?
C23 C22 H22 120.8 . . ?
C19 C20 C15 122.3(4) . . ?
C19 C20 H20 118.9 . . ?
C15 C20 H20 118.9 . . ?
C24 C23 C22 120.5(4) . . ?
C24 C23 H23 119.8 . . ?
C22 C23 H23 119.8 . . ?
C5 C4 H4 120.0 . . ?
C3 C4 C5 120.1(4) . . ?
C3 C4 H4 120.0 . . ?
C12 C13 H13A 109.5 . . ?
C12 C13 H13B 109.5 . . ?
C12 C13 H13C 109.5 . . ?
H13A C13 H13B 109.5 . . ?
H13A C13 H13C 109.5 . . ?
H13B C13 H13C 109.5 . . ?
N4 C32 C37 129.3(4) . . ?
N4 C32 C33 110.7(4) . . ?
C37 C32 C33 119.9(4) . . ?
N1 C1 H1 117.9 . . ?
C2 C1 N1 124.1(5) . . ?
C2 C1 H1 117.9 . . ?
C6 C11 C12 118.7(4) . . ?
C6 C11 C10 119.4(5) . . ?
C10 C11 C12 121.9(5) . . ?
C40 C38 C28 111.1(4) . . ?
C41 C38 C28 108.6(4) . . ?
C41 C38 C40 108.6(5) . . ?
C41 C38 C39 108.3(5) . . ?
C39 C38 C28 112.1(4) . . ?
C39 C38 C40 108.0(4) . . ?
C11 C6 N2 118.3(4) . . ?
C11 C6 C7 122.3(5) . . ?
C7 C6 N2 119.2(4) . . ?
C33 C34 H34 119.7 . . ?
C35 C34 C33 120.6(5) . . ?
C35 C34 H34 119.7 . . ?
C6 C7 H7 120.3 . . ?
C8 C7 C6 119.4(5) . . ?
C8 C7 H7 120.3 . . ?
C11 C10 H10 121.3 . . ?
C9 C10 C11 117.3(5) . . ?
C9 C10 H10 121.3 . . ?
C12 C14 H14A 109.5 . . ?
C12 C14 H14B 109.5 . . ?
C12 C14 H14C 109.5 . . ?
H14A C14 H14B 109.5 . . ?
H14A C14 H14C 109.5 . . ?
H14B C14 H14C 109.5 . . ?
C4 C3 H3 120.5 . . ?
C4 C3 C2 119.0(4) . . ?
C2 C3 H3 120.5 . . ?
C37 C36 H36 118.1 . . ?
C37 C36 C35 123.9(5) . . ?
C35 C36 H36 118.1 . . ?
C34 C35 C36 117.6(5) . . ?
C34 C35 C42 120.4(5) . . ?
C36 C35 C42 122.1(5) . . ?
C1 C2 C3 117.8(5) . . ?
C1 C2 H2 121.1 . . ?
C3 C2 H2 121.1 . . ?
C7 C8 H8 120.4 . . ?
C7 C8 C9 119.1(5) . . ?
C9 C8 H8 120.4 . . ?
C38 C40 H40A 109.5 . . ?
C38 C40 H40B 109.5 . . ?
C38 C40 H40C 109.5 . . ?
H40A C40 H40B 109.5 . . ?
H40A C40 H40C 109.5 . . ?
H40B C40 H40C 109.5 . . ?
C10 C9 H9 118.8 . . ?
C8 C9 C10 122.5(5) . . ?
C8 C9 H9 118.8 . . ?
C35 C42 C43 107.1(5) . . ?
C35 C42 C43A 106.1(15) . . ?
C35 C42 C44A 102.7(13) . . ?
C45 C42 C35 110.6(6) . . ?
C45 C42 C43 105.2(7) . . ?
C44 C42 C35 112.9(6) . . ?
C44 C42 C45 109.7(8) . . ?
C44 C42 C43 111.1(8) . . ?
C45A C42 C35 112.6(19) . . ?
C45A C42 C43A 133(3) . . ?
C45A C42 C44A 100(3) . . ?
C44A C42 C43A 96(3) . . ?
C38 C41 H41A 109.5 . . ?
C38 C41 H41B 109.5 . . ?
C38 C41 H41C 109.5 . . ?
H41A C41 H41B 109.5 . . ?
H41A C41 H41C 109.5 . . ?
H41B C41 H41C 109.5 . . ?
C38 C39 H39A 109.5 . . ?
C38 C39 H39B 109.5 . . ?
C38 C39 H39C 109.5 . . ?
H39A C39 H39B 109.5 . . ?
H39A C39 H39C 109.5 . . ?
H39B C39 H39C 109.5 . . ?
C42 C45 H45A 109.5 . . ?
C42 C45 H45B 109.5 . . ?
C42 C45 H45C 109.5 . . ?
H45A C45 H45B 109.5 . . ?
H45A C45 H45C 109.5 . . ?
H45B C45 H45C 109.5 . . ?
C42 C43 H43A 109.5 . . ?
C42 C43 H43B 109.5 . . ?
C42 C43 H43C 109.5 . . ?
H43A C43 H43B 109.5 . . ?
H43A C43 H43C 109.5 . . ?
H43B C43 H43C 109.5 . . ?
C42 C44 H44A 109.5 . . ?
C42 C44 H44B 109.5 . . ?
C42 C44 H44C 109.5 . . ?
H44A C44 H44B 109.5 . . ?
H44A C44 H44C 109.5 . . ?
H44B C44 H44C 109.5 . . ?
C42 C43A H43D 109.5 . . ?
C42 C43A H43E 109.5 . . ?
C42 C43A H43F 109.5 . . ?
H43D C43A H43E 109.5 . . ?
H43D C43A H43F 109.5 . . ?
H43E C43A H43F 109.5 . . ?

loop_
_geom_bond_atom_site_label_1
_geom_bond_atom_site_label_2
_geom_bond_distance
_geom_bond_site_symmetry_2
_geom_bond_publ_flag
Pt1 N3 2.035(3) . ?
Pt1 N4 2.063(3) . ?
Pt1 N1 2.034(3) . ?
Pt1 C17 1.954(4) . ?
N3 C21 1.378(5) . ?
N3 C25 1.368(5) . ?
N4 C31 1.374(5) . ?
N4 C32 1.388(5) . ?
N1 C5 1.351(6) . ?
N1 C1 1.369(6) . ?
N2 C5 1.392(6) . ?
N2 C16 1.440(5) . ?
N2 C6 1.449(6) . ?
C21 C18 1.480(6) . ?
C21 C22 1.373(6) . ?
C17 C18 1.404(6) . ?
C17 C16 1.394(6) . ?
C18 C19 1.381(6) . ?
C25 C24 1.402(6) . ?
C25 C26 1.478(6) . ?
C24 H24 0.9500 . ?
C24 C23 1.364(6) . ?
C5 C4 1.397(6) . ?
C19 H19 0.9500 . ?
C19 C20 1.390(6) . ?
C31 C30 1.421(6) . ?
C31 C26 1.406(6) . ?
C30 C29 1.382(6) . ?
C30 C33 1.445(6) . ?
C16 C15 1.401(6) . ?
C15 C12 1.536(6) . ?
C15 C20 1.392(6) . ?
C29 H29 0.9500 . ?
C29 C28 1.398(6) . ?
C12 C13 1.555(6) . ?
C12 C11 1.518(7) . ?
C12 C14 1.529(6) . ?
C28 C27 1.409(6) . ?
C28 C38 1.541(6) . ?
C26 C27 1.410(6) . ?
C37 H37 0.9500 . ?
C37 C32 1.395(6) . ?
C37 C36 1.382(6) . ?
C27 H27 0.9500 . ?
C33 C32 1.429(6) . ?
C33 C34 1.400(6) . ?
C22 H22 0.9500 . ?
C22 C23 1.385(6) . ?
C20 H20 0.9500 . ?
C23 H23 0.9500 . ?
C4 H4 0.9500 . ?
C4 C3 1.379(7) . ?
C13 H13A 0.9800 . ?
C13 H13B 0.9800 . ?
C13 H13C 0.9800 . ?
C1 H1 0.9500 . ?
C1 C2 1.351(6) . ?
C11 C6 1.389(7) . ?
C11 C10 1.418(6) . ?
C38 C40 1.532(7) . ?
C38 C41 1.521(7) . ?
C38 C39 1.528(7) . ?
C6 C7 1.389(6) . ?
C34 H34 0.9500 . ?
C34 C35 1.393(7) . ?
C7 H7 0.9500 . ?
C7 C8 1.388(7) . ?
C10 H10 0.9500 . ?
C10 C9 1.411(7) . ?
C14 H14A 0.9800 . ?
C14 H14B 0.9800 . ?
C14 H14C 0.9800 . ?
C3 H3 0.9500 . ?
C3 C2 1.414(7) . ?
C36 H36 0.9500 . ?
C36 C35 1.407(7) . ?
C35 C42 1.550(7) . ?
C2 H2 0.9500 . ?
C8 H8 0.9500 . ?
C8 C9 1.394(8) . ?
C40 H40A 0.9800 . ?
C40 H40B 0.9800 . ?
C40 H40C 0.9800 . ?
C9 H9 0.9500 . ?
C42 C45 1.544(10) . ?
C42 C43 1.594(10) . ?
C42 C44 1.507(10) . ?
C42 C45A 1.54(2) . ?
C42 C43A 1.59(2) . ?
C42 C44A 1.56(2) . ?
C41 H41A 0.9800 . ?
C41 H41B 0.9800 . ?
C41 H41C 0.9800 . ?
C39 H39A 0.9800 . ?
C39 H39B 0.9800 . ?
C39 H39C 0.9800 . ?
C45 H45A 0.9800 . ?
C45 H45B 0.9800 . ?
C45 H45C 0.9800 . ?
C43 H43A 0.9800 . ?
C43 H43B 0.9800 . ?
C43 H43C 0.9800 . ?
C44 H44A 0.9800 . ?
C44 H44B 0.9800 . ?
C44 H44C 0.9800 . ?
C43A H43D 0.9800 . ?
C43A H43E 0.9800 . ?
C43A H43F 0.9800 . ?

loop_
_smtbx_masks_void_nr
_smtbx_masks_void_average_x
_smtbx_masks_void_average_y
_smtbx_masks_void_average_z
_smtbx_masks_void_volume
_smtbx_masks_void_count_electrons
_smtbx_masks_void_content
1 0.000 0.000 -0.699 541.7 123.1 ?
2 0.000 0.500 -0.878 921.7 336.1 ?
3 0.500 0.000 -0.902 921.7 336.1 ?
4 0.500 0.500 -0.319 541.7 123.1 ?
